data_2018226
loop_
_publ_author_name
'Yang, Yunyun'
'Chai, Wenxiang'
'Song, Li'
'Lin, Jian'

_publ_section_title
;
 A photochromic dinuclear compound:
 aquatetrakis(\m-2,3-diphenylprop-2-enoato)bis(2,3-diphenylprop-2-enoato)ethanolbis(1,10-phenanthroline)dilanthanum(III)
;
_journal_coeditor_code SQ3293
_journal_issue 9
_journal_name_full 'Acta Crystallographica Section C'
_journal_page_first m293
_journal_page_last m296
_journal_paper_doi 10.1107/S0108270111030095
_journal_volume 67
_journal_year 2011
_chemical_formula_iupac '[La2 (C15 H11 O2)6 (C12 H8 N2)2 (C2 H6 O) (H2 O)]'
_chemical_formula_moiety 'C116 H90 La2 N4 O14'
_chemical_formula_sum 'C116 H90 La2 N4 O14'
_chemical_formula_weight 2041.74
_chemical_name_systematic
;
(aqua-1\k<i>O</i>)tetrakis(\m-2,3-diphenylprop-2-enoato-
1:2\k^2^<i>O</i>:<i>O</i>')bis(2,3-diphenylprop-2-enoato)-
1\k<i>O</i>;2\k<i>O</i>-(ethanol-2\k<i>O</i>)bis(1,10-phenanthroline)-
1\k^2^<i>N</i>,<i>N</i>';2\k^2^<i>N</i>,<i>N</i>'-dilanthanum(III)
;
_space_group_IT_number 2
_symmetry_cell_setting triclinic
_symmetry_space_group_name_Hall '-P 1'
_symmetry_space_group_name_H-M 'P -1'
_atom_sites_solution_hydrogens geom
_atom_sites_solution_primary direct
_atom_sites_solution_secondary difmap
_audit_creation_method SHELXL97
_cell_angle_alpha 77.42(3)
_cell_angle_beta 89.01(3)
_cell_angle_gamma 77.94(3)
_cell_formula_units_Z 2
_cell_length_a 13.464(3)
_cell_length_b 18.572(4)
_cell_length_c 20.490(4)
_cell_measurement_reflns_used 28884
_cell_measurement_temperature 293(2)
_cell_measurement_theta_max 27.42
_cell_measurement_theta_min 3.01
_cell_volume 4888(2)
_computing_cell_refinement 'PROCESS-AUTO (Rigaku, 1998)'
_computing_data_collection 'PROCESS-AUTO (Rigaku, 1998)'
_computing_data_reduction 'CrystalStructure (Rigaku/MSC, 2004)'
_computing_molecular_graphics 'SHELXTL (Sheldrick, 2008)'
_computing_publication_material 'SHELXTL (Sheldrick, 2008)'
_computing_structure_refinement 'SHELXL97 (Sheldrick, 2008)'
_computing_structure_solution 'SHELXS97 (Sheldrick, 2008)'
_diffrn_ambient_temperature 293(2)
_diffrn_detector_area_resol_mean 14.6306
_diffrn_measured_fraction_theta_full 0.988
_diffrn_measured_fraction_theta_max 0.988
_diffrn_measurement_device_type 'Rigaku R-AXIS RAPID'
_diffrn_measurement_method 'CCD profile fitting'
_diffrn_radiation_monochromator graphite
_diffrn_radiation_source 'fine-focus sealed tube'
_diffrn_radiation_type MoK\a
_diffrn_radiation_wavelength 0.71075
_diffrn_reflns_av_R_equivalents 0.0560
_diffrn_reflns_av_sigmaI/netI 0.0775
_diffrn_reflns_limit_h_max 16
_diffrn_reflns_limit_h_min -16
_diffrn_reflns_limit_k_max 22
_diffrn_reflns_limit_k_min -22
_diffrn_reflns_limit_l_max 24
_diffrn_reflns_limit_l_min -24
_diffrn_reflns_number 38229
_diffrn_reflns_theta_full 25.10
_diffrn_reflns_theta_max 25.10
_diffrn_reflns_theta_min 3.02
_exptl_absorpt_coefficient_mu 0.930
_exptl_absorpt_correction_T_max 0.9128
_exptl_absorpt_correction_T_min 0.7189
_exptl_absorpt_correction_type multi-scan
_exptl_absorpt_process_details '(ABSCOR; Higashi, 1995)'
_exptl_crystal_colour colourless
_exptl_crystal_density_diffrn 1.387
_exptl_crystal_density_method 'not measured'
_exptl_crystal_description platelet
_exptl_crystal_F_000 2080
_exptl_crystal_size_max 0.38
_exptl_crystal_size_mid 0.27
_exptl_crystal_size_min 0.10
_refine_diff_density_max 1.356
_refine_diff_density_min -1.221
_refine_ls_extinction_method none
_refine_ls_goodness_of_fit_ref 1.155
_refine_ls_hydrogen_treatment constr
_refine_ls_matrix_type full
_refine_ls_number_parameters 1226
_refine_ls_number_reflns 17208
_refine_ls_number_restraints 960
_refine_ls_restrained_S_all 1.210
_refine_ls_R_factor_all 0.1064
_refine_ls_R_factor_gt 0.0585
_refine_ls_shift/su_max 0.000
_refine_ls_shift/su_mean 0.000
_refine_ls_structure_factor_coef Fsqd
_refine_ls_weighting_details 'calc w=1/[\s^2^(Fo^2^)+(0.0596P)^2^+10.5654P] where P=(Fo^2^+2Fc^2^)/3'
_refine_ls_weighting_scheme calc
_refine_ls_wR_factor_gt 0.1315
_refine_ls_wR_factor_ref 0.1694
_reflns_number_gt 11202
_reflns_number_total 17208
_reflns_threshold_expression I>2\s(I)
_cod_data_source_file sq3293.cif
_cod_data_source_block I
_cod_original_cell_volume 4887.9(17)
_cod_database_code 2018226
_cod_database_fobs_code 2018226

loop_
_symmetry_equiv_pos_as_xyz
'x, y, z'
'-x, -y, -z'

loop_
_atom_site_type_symbol
_atom_site_label
_atom_site_fract_x
_atom_site_fract_y
_atom_site_fract_z
_atom_site_U_iso_or_equiv
_atom_site_adp_type
_atom_site_calc_flag
_atom_site_refinement_flags
_atom_site_occupancy
_atom_site_symmetry_multiplicity
La La1 0.15946(3) 0.21228(2) 0.34758(2) 0.03811(13) Uani d . 1 1
La La2 0.24837(3) 0.35778(2) 0.166180(19) 0.03835(13) Uani d . 1 1
O O1 0.0838(4) 0.2446(3) 0.5297(3) 0.0617(15) Uani d U 1 1
O O2 0.2058(4) 0.1939(3) 0.4686(2) 0.0562(13) Uani d U 1 1
O O3 0.0134(4) 0.2584(3) 0.2662(2) 0.0512(12) Uani d U 1 1
O O4 0.0821(4) 0.3291(3) 0.1851(3) 0.0563(12) Uani d U 1 1
O O5 0.2029(4) 0.1461(3) 0.2536(3) 0.0575(13) Uani d U 1 1
O O6 0.2686(5) 0.2222(3) 0.1742(3) 0.0648(14) Uani d U 1 1
O O7 0.1794(4) 0.3427(3) 0.3172(3) 0.0509(12) Uani d U 1 1
O O8 0.2111(4) 0.4440(3) 0.2482(2) 0.0522(12) Uani d U 1 1
O O9 0.3405(4) 0.2120(3) 0.3381(2) 0.0459(11) Uani d U 1 1
O O10 0.3801(4) 0.2992(3) 0.2546(2) 0.0503(12) Uani d U 1 1
O O11 0.2259(4) 0.3603(3) 0.0498(3) 0.0615(14) Uani d U 1 1
O O12 0.1099(6) 0.4532(4) -0.0088(3) 0.093(2) Uani d U 1 1
O O13 0.0121(4) 0.2778(3) 0.4081(3) 0.0657(15) Uani d U 1 1
O O14 0.1177(4) 0.4814(3) 0.1120(2) 0.0539(14) Uani d . 1 1
N N1 0.0371(6) 0.1111(4) 0.3809(3) 0.0586(14) Uani d U 1 1
N N2 0.2423(5) 0.0635(4) 0.3986(3) 0.0546(13) Uani d U 1 1
N N3 0.4358(5) 0.3203(4) 0.1101(3) 0.0610(15) Uani d U 1 1
N N4 0.3683(6) 0.4611(4) 0.1308(3) 0.0591(14) Uani d U 1 1
C C1 0.1666(7) 0.2023(4) 0.5235(4) 0.0503(14) Uani d U 1 1
C C2 0.2214(6) 0.1551(4) 0.5873(4) 0.0509(13) Uani d U 1 1
C C3 0.2959(6) 0.0957(5) 0.5841(4) 0.0549(15) Uani d U 1 1
H H3 0.3132 0.0897 0.5412 0.066 Uiso calc R 1 1
C C4 0.3537(7) 0.0391(5) 0.6384(5) 0.0643(15) Uani d U 1 1
C C5 0.3846(7) -0.0348(5) 0.6281(5) 0.0738(18) Uani d U 1 1
H H5 0.3685 -0.0457 0.5879 0.089 Uiso calc R 1 1
C C6 0.4392(8) -0.0916(6) 0.6784(5) 0.0833(19) Uani d U 1 1
H H6 0.4568 -0.1409 0.6727 0.100 Uiso calc R 1 1
C C7 0.4658(8) -0.0750(6) 0.7338(6) 0.087(2) Uani d U 1 1
H H7 0.5053 -0.1133 0.7656 0.104 Uiso calc R 1 1
C C8 0.4390(8) -0.0055(6) 0.7476(6) 0.0840(19) Uani d U 1 1
H H8 0.4574 0.0030 0.7884 0.101 Uiso calc R 1 1
C C9 0.3823(7) 0.0538(6) 0.6983(5) 0.0746(18) Uani d U 1 1
H H9 0.3643 0.1024 0.7059 0.090 Uiso calc R 1 1
C C10 0.1810(7) 0.1738(5) 0.6513(4) 0.0562(14) Uani d U 1 1
C C11 0.1177(7) 0.1340(5) 0.6895(4) 0.0627(16) Uani d U 1 1
H H11 0.0980 0.0951 0.6747 0.075 Uiso calc R 1 1
C C12 0.0822(8) 0.1500(5) 0.7493(4) 0.0706(17) Uani d U 1 1
H H12 0.0375 0.1231 0.7734 0.085 Uiso calc R 1 1
C C13 0.1124(8) 0.2050(5) 0.7731(5) 0.0737(17) Uani d U 1 1
H H13 0.0905 0.2147 0.8142 0.088 Uiso calc R 1 1
C C14 0.1755(8) 0.2459(6) 0.7360(4) 0.0740(17) Uani d U 1 1
H H14 0.1952 0.2843 0.7517 0.089 Uiso calc R 1 1
C C15 0.2106(8) 0.2308(5) 0.6750(4) 0.0663(16) Uani d U 1 1
H H15 0.2537 0.2588 0.6503 0.080 Uiso calc R 1 1
C C16 -0.0675(8) 0.3395(6) 0.3921(5) 0.083(2) Uani d U 1 1
H H16A -0.0861 0.3478 0.3451 0.100 Uiso calc R 1 1
H H16B -0.0449 0.3838 0.3986 0.100 Uiso calc R 1 1
C C17 -0.1571(10) 0.3315(8) 0.4315(7) 0.122(4) Uani d U 1 1
H H17A -0.1637 0.2798 0.4406 0.183 Uiso calc R 1 1
H H17B -0.2164 0.3630 0.4071 0.183 Uiso calc R 1 1
H H17C -0.1503 0.3464 0.4730 0.183 Uiso calc R 1 1
C C18 0.0257(6) 0.2838(4) 0.2054(4) 0.0488(13) Uani d U 1 1
C C19 -0.0288(6) 0.2559(4) 0.1551(4) 0.0475(13) Uani d U 1 1
C C20 -0.0230(6) 0.2862(5) 0.0902(4) 0.0533(14) Uani d U 1 1
H H20 0.0132 0.3246 0.0812 0.064 Uiso calc R 1 1
C C21 -0.0641(7) 0.2694(5) 0.0307(4) 0.0618(15) Uani d U 1 1
C C22 -0.0753(8) 0.3230(6) -0.0283(4) 0.0735(18) Uani d U 1 1
H H22 -0.0587 0.3694 -0.0291 0.088 Uiso calc R 1 1
C C23 -0.1109(8) 0.3093(6) -0.0869(5) 0.0816(19) Uani d U 1 1
H H23 -0.1178 0.3464 -0.1262 0.098 Uiso calc R 1 1
C C24 -0.1355(8) 0.2420(6) -0.0868(5) 0.0818(19) Uani d U 1 1
H H24 -0.1610 0.2334 -0.1256 0.098 Uiso calc R 1 1
C C25 -0.1228(8) 0.1872(6) -0.0296(4) 0.0771(18) Uani d U 1 1
H H25 -0.1381 0.1408 -0.0301 0.093 Uiso calc R 1 1
C C26 -0.0872(8) 0.1994(5) 0.0298(4) 0.0695(17) Uani d U 1 1
H H26 -0.0789 0.1614 0.0685 0.083 Uiso calc R 1 1
C C27 -0.0845(6) 0.1957(4) 0.1818(4) 0.0494(13) Uani d U 1 1
C C28 -0.1904(7) 0.2098(5) 0.1811(4) 0.0605(16) Uani d U 1 1
H H28 -0.2271 0.2589 0.1662 0.073 Uiso calc R 1 1
C C29 -0.2416(7) 0.1523(5) 0.2022(4) 0.0691(17) Uani d U 1 1
H H29 -0.3123 0.1630 0.2010 0.083 Uiso calc R 1 1
C C30 -0.1896(7) 0.0798(5) 0.2248(4) 0.0679(17) Uani d U 1 1
H H30 -0.2246 0.0411 0.2383 0.082 Uiso calc R 1 1
C C31 -0.0843(7) 0.0641(5) 0.2274(4) 0.0650(16) Uani d U 1 1
H H31 -0.0483 0.0150 0.2432 0.078 Uiso calc R 1 1
C C32 -0.0332(7) 0.1220(5) 0.2065(4) 0.0562(15) Uani d U 1 1
H H32 0.0375 0.1112 0.2089 0.067 Uiso calc R 1 1
C C33 0.2390(7) 0.1621(5) 0.1972(4) 0.0580(14) Uani d U 1 1
C C34 0.2484(7) 0.1058(5) 0.1531(4) 0.0624(14) Uani d U 1 1
C C35 0.2577(8) 0.1303(6) 0.0876(5) 0.0790(18) Uani d U 1 1
H H35 0.2520 0.1820 0.0730 0.095 Uiso calc R 1 1
C C36 0.2756(10) 0.0861(7) 0.0355(6) 0.0988(19) Uani d U 1 1
C C37 0.2160(11) 0.1127(8) -0.0235(7) 0.117(2) Uani d U 1 1
H H37 0.1676 0.1576 -0.0305 0.140 Uiso calc R 1 1
C C38 0.2331(12) 0.0672(8) -0.0731(7) 0.129(2) Uani d U 1 1
H H38 0.1923 0.0813 -0.1119 0.154 Uiso calc R 1 1
C C39 0.3074(12) 0.0044(8) -0.0640(8) 0.129(2) Uani d U 1 1
H H39 0.3220 -0.0204 -0.0989 0.155 Uiso calc R 1 1
C C40 0.3624(11) -0.0242(8) -0.0046(7) 0.122(2) Uani d U 1 1
H H40 0.4077 -0.0706 0.0033 0.146 Uiso calc R 1 1
C C41 0.3464(10) 0.0208(7) 0.0437(6) 0.109(2) Uani d U 1 1
H H41 0.3862 0.0049 0.0829 0.130 Uiso calc R 1 1
C C42 0.2420(8) 0.0275(5) 0.1841(5) 0.0658(15) Uani d U 1 1
C C43 0.1753(8) -0.0082(5) 0.1570(5) 0.0783(18) Uani d U 1 1
H H43 0.1328 0.0176 0.1204 0.094 Uiso calc R 1 1
C C44 0.1743(9) -0.0842(6) 0.1867(6) 0.091(2) Uani d U 1 1
H H44 0.1334 -0.1098 0.1683 0.109 Uiso calc R 1 1
C C45 0.2308(9) -0.1182(7) 0.2399(6) 0.094(2) Uani d U 1 1
H H45 0.2257 -0.1675 0.2591 0.113 Uiso calc R 1 1
C C46 0.2968(9) -0.0881(6) 0.2698(6) 0.090(2) Uani d U 1 1
H H46 0.3373 -0.1156 0.3069 0.108 Uiso calc R 1 1
C C47 0.2996(8) -0.0119(5) 0.2405(5) 0.0754(18) Uani d U 1 1
H H47 0.3414 0.0121 0.2599 0.090 Uiso calc R 1 1
C C48 0.3873(6) 0.2638(4) 0.3140(4) 0.0455(12) Uani d U 1 1
C C49 0.4570(6) 0.2851(4) 0.3604(4) 0.0479(13) Uani d U 1 1
C C50 0.4491(6) 0.2608(4) 0.4263(4) 0.0512(14) Uani d U 1 1
H H50 0.4048 0.2281 0.4377 0.061 Uiso calc R 1 1
C C51 0.4972(7) 0.2762(5) 0.4842(4) 0.0584(14) Uani d U 1 1
C C52 0.4551(8) 0.2549(5) 0.5457(4) 0.0684(17) Uani d U 1 1
H H52 0.3992 0.2322 0.5482 0.082 Uiso calc R 1 1
C C53 0.4946(8) 0.2665(6) 0.6035(5) 0.0784(18) Uani d U 1 1
H H53 0.4646 0.2523 0.6442 0.094 Uiso calc R 1 1
C C54 0.5769(8) 0.2986(6) 0.6014(5) 0.0794(18) Uani d U 1 1
H H54 0.6034 0.3061 0.6403 0.095 Uiso calc R 1 1
C C55 0.6203(8) 0.3196(6) 0.5411(5) 0.0760(18) Uani d U 1 1
H H55 0.6766 0.3416 0.5391 0.091 Uiso calc R 1 1
C C56 0.5801(7) 0.3082(5) 0.4827(4) 0.0665(16) Uani d U 1 1
H H56 0.6103 0.3226 0.4422 0.080 Uiso calc R 1 1
C C57 0.5192(7) 0.3395(5) 0.3276(4) 0.0577(14) Uani d U 1 1
C C58 0.6075(8) 0.3175(6) 0.2966(5) 0.0750(17) Uani d U 1 1
H H58 0.6323 0.2666 0.2977 0.090 Uiso calc R 1 1
C C59 0.6613(9) 0.3714(6) 0.2629(5) 0.0835(19) Uani d U 1 1
H H59 0.7214 0.3563 0.2419 0.100 Uiso calc R 1 1
C C60 0.6250(9) 0.4445(6) 0.2616(5) 0.0837(19) Uani d U 1 1
H H60 0.6603 0.4798 0.2388 0.100 Uiso calc R 1 1
C C61 0.5421(8) 0.4679(6) 0.2912(5) 0.0829(19) Uani d U 1 1
H H61 0.5189 0.5191 0.2894 0.099 Uiso calc R 1 1
C C62 0.4876(8) 0.4153(5) 0.3258(5) 0.0728(17) Uani d U 1 1
H H62 0.4291 0.4320 0.3477 0.087 Uiso calc R 1 1
C C63 0.1950(6) 0.4092(4) 0.3058(4) 0.0473(12) Uani d U 1 1
C C64 0.1972(6) 0.4479(4) 0.3635(4) 0.0466(12) Uani d U 1 1
C C65 0.2124(6) 0.4033(4) 0.4255(4) 0.0527(14) Uani d U 1 1
H H65 0.2112 0.3527 0.4293 0.063 Uiso calc R 1 1
C C66 0.2309(8) 0.4267(5) 0.4882(4) 0.0622(15) Uani d U 1 1
C C67 0.1774(8) 0.4047(5) 0.5435(4) 0.0724(17) Uani d U 1 1
H H67 0.1295 0.3758 0.5411 0.087 Uiso calc R 1 1
C C68 0.1935(9) 0.4248(6) 0.6036(5) 0.0825(19) Uani d U 1 1
H H68 0.1530 0.4125 0.6398 0.099 Uiso calc R 1 1
C C69 0.2675(9) 0.4622(6) 0.6092(5) 0.0856(19) Uani d U 1 1
H H69 0.2797 0.4742 0.6497 0.103 Uiso calc R 1 1
C C70 0.3252(9) 0.4826(6) 0.5543(5) 0.0837(19) Uani d U 1 1
H H70 0.3773 0.5075 0.5579 0.100 Uiso calc R 1 1
C C71 0.3048(8) 0.4655(5) 0.4936(5) 0.0744(18) Uani d U 1 1
H H71 0.3419 0.4808 0.4563 0.089 Uiso calc R 1 1
C C72 0.1821(6) 0.5310(4) 0.3499(4) 0.0480(13) Uani d U 1 1
C C73 0.1060(7) 0.5709(4) 0.3821(4) 0.0556(15) Uani d U 1 1
H H73 0.0665 0.5449 0.4124 0.067 Uiso calc R 1 1
C C74 0.0873(7) 0.6496(5) 0.3700(4) 0.0652(17) Uani d U 1 1
H H74 0.0357 0.6759 0.3919 0.078 Uiso calc R 1 1
C C75 0.1453(8) 0.6874(5) 0.3259(5) 0.0694(17) Uani d U 1 1
H H75 0.1332 0.7397 0.3181 0.083 Uiso calc R 1 1
C C76 0.2211(7) 0.6501(5) 0.2928(4) 0.0654(16) Uani d U 1 1
H H76 0.2601 0.6767 0.2628 0.078 Uiso calc R 1 1
C C77 0.2393(7) 0.5711(4) 0.3048(4) 0.0556(15) Uani d U 1 1
H H77 0.2904 0.5453 0.2822 0.067 Uiso calc R 1 1
C C78 0.1803(7) 0.3990(5) -0.0053(4) 0.0564(15) Uani d U 1 1
C C79 0.2168(6) 0.3748(5) -0.0686(4) 0.0510(13) Uani d U 1 1
C C80 0.1580(6) 0.4173(5) -0.1307(4) 0.0511(13) Uani d U 1 1
C C81 0.1543(6) 0.4929(5) -0.1574(4) 0.0564(15) Uani d U 1 1
H H81 0.1886 0.5197 -0.1354 0.068 Uiso calc R 1 1
C C82 0.1005(7) 0.5292(5) -0.2162(4) 0.0645(17) Uani d U 1 1
H H82 0.1003 0.5797 -0.2339 0.077 Uiso calc R 1 1
C C83 0.0481(7) 0.4923(6) -0.2484(4) 0.0679(17) Uani d U 1 1
H H83 0.0130 0.5174 -0.2883 0.081 Uiso calc R 1 1
C C84 0.0461(7) 0.4178(5) -0.2226(4) 0.0652(17) Uani d U 1 1
H H84 0.0078 0.3928 -0.2437 0.078 Uiso calc R 1 1
C C85 0.1024(6) 0.3805(5) -0.1643(4) 0.0585(16) Uani d U 1 1
H H85 0.1029 0.3297 -0.1473 0.070 Uiso calc R 1 1
C C86 0.2981(7) 0.3190(5) -0.0653(4) 0.0570(15) Uani d U 1 1
H H86 0.3206 0.2939 -0.0221 0.068 Uiso calc R 1 1
C C87 0.3584(8) 0.2902(5) -0.1184(4) 0.0707(16) Uani d U 1 1
C C88 0.3617(8) 0.3316(6) -0.1830(4) 0.0733(18) Uani d U 1 1
H H88 0.3182 0.3785 -0.1961 0.088 Uiso calc R 1 1
C C89 0.4283(8) 0.3045(6) -0.2288(5) 0.087(2) Uani d U 1 1
H H89 0.4307 0.3337 -0.2716 0.104 Uiso calc R 1 1
C C90 0.4903(9) 0.2348(7) -0.2105(5) 0.100(2) Uani d U 1 1
H H90 0.5331 0.2160 -0.2417 0.121 Uiso calc R 1 1
C C91 0.4905(10) 0.1927(7) -0.1475(5) 0.106(2) Uani d U 1 1
H H91 0.5336 0.1454 -0.1353 0.128 Uiso calc R 1 1
C C92 0.4253(9) 0.2213(6) -0.1013(5) 0.095(2) Uani d U 1 1
H H92 0.4268 0.1930 -0.0578 0.114 Uiso calc R 1 1
C C93 0.3346(8) 0.5313(5) 0.1406(4) 0.0682(17) Uani d U 1 1
H H93 0.2708 0.5432 0.1585 0.082 Uiso calc R 1 1
C C94 0.3931(8) 0.5876(6) 0.1247(5) 0.0760(18) Uani d U 1 1
H H94 0.3682 0.6359 0.1315 0.091 Uiso calc R 1 1
C C95 0.4848(8) 0.5693(6) 0.0998(5) 0.0768(18) Uani d U 1 1
H H95 0.5237 0.6060 0.0896 0.092 Uiso calc R 1 1
C C96 0.5242(8) 0.4994(6) 0.0886(4) 0.0725(16) Uani d U 1 1
C C97 0.6200(8) 0.4778(7) 0.0600(5) 0.0801(19) Uani d U 1 1
H H97 0.6616 0.5126 0.0494 0.096 Uiso calc R 1 1
C C98 0.6503(8) 0.4114(7) 0.0485(5) 0.0831(19) Uani d U 1 1
H H98 0.7127 0.4010 0.0286 0.100 Uiso calc R 1 1
C C99 0.5932(7) 0.3512(7) 0.0647(5) 0.0761(16) Uani d U 1 1
C C100 0.6213(8) 0.2809(7) 0.0526(5) 0.0832(19) Uani d U 1 1
H H100 0.6831 0.2676 0.0328 0.100 Uiso calc R 1 1
C C101 0.5623(8) 0.2304(7) 0.0685(5) 0.0791(19) Uani d U 1 1
H H101 0.5829 0.1822 0.0603 0.095 Uiso calc R 1 1
C C102 0.4681(7) 0.2515(6) 0.0979(4) 0.0716(18) Uani d U 1 1
H H102 0.4270 0.2163 0.1091 0.086 Uiso calc R 1 1
C C103 0.4972(7) 0.3705(6) 0.0932(4) 0.0637(15) Uani d U 1 1
C C104 0.4621(7) 0.4439(6) 0.1053(4) 0.0627(14) Uani d U 1 1
C C105 -0.0622(7) 0.1338(6) 0.3728(4) 0.0662(16) Uani d U 1 1
H H105 -0.0883 0.1849 0.3561 0.079 Uiso calc R 1 1
C C106 -0.1305(8) 0.0863(6) 0.3876(4) 0.0698(17) Uani d U 1 1
H H106 -0.2000 0.1054 0.3809 0.084 Uiso calc R 1 1
C C107 -0.0942(8) 0.0122(6) 0.4117(4) 0.0688(16) Uani d U 1 1
H H107 -0.1391 -0.0201 0.4233 0.083 Uiso calc R 1 1
C C108 0.0104(8) -0.0165(5) 0.4196(4) 0.0649(14) Uani d U 1 1
C C109 0.0585(8) -0.0942(5) 0.4423(5) 0.0720(17) Uani d U 1 1
H H109 0.0172 -0.1293 0.4521 0.086 Uiso calc R 1 1
C C110 0.1562(8) -0.1190(5) 0.4500(5) 0.0727(17) Uani d U 1 1
H H110 0.1827 -0.1705 0.4642 0.087 Uiso calc R 1 1
C C111 0.2242(8) -0.0665(5) 0.4366(5) 0.0667(15) Uani d U 1 1
C C112 0.3287(8) -0.0882(5) 0.4460(5) 0.0744(18) Uani d U 1 1
H H112 0.3582 -0.1388 0.4619 0.089 Uiso calc R 1 1
C C113 0.3889(8) -0.0369(5) 0.4324(5) 0.0724(18) Uani d U 1 1
H H113 0.4591 -0.0518 0.4385 0.087 Uiso calc R 1 1
C C114 0.3425(7) 0.0387(5) 0.4090(4) 0.0636(16) Uani d U 1 1
H H114 0.3837 0.0739 0.4002 0.076 Uiso calc R 1 1
C C115 0.1836(7) 0.0105(5) 0.4136(4) 0.0563(13) Uani d U 1 1
C C116 0.0757(7) 0.0361(5) 0.4041(4) 0.0573(13) Uani d U 1 1

loop_
_atom_site_aniso_label
_atom_site_aniso_U_11
_atom_site_aniso_U_22
_atom_site_aniso_U_33
_atom_site_aniso_U_12
_atom_site_aniso_U_13
_atom_site_aniso_U_23
La1 0.0424(3) 0.0410(2) 0.0372(2) -0.01891(19) 0.00661(19) -0.01270(19)
La2 0.0498(3) 0.0387(2) 0.0324(2) -0.0191(2) 0.00411(19) -0.01102(18)
O1 0.062(3) 0.072(3) 0.048(3) -0.001(3) 0.004(3) -0.019(3)
O2 0.066(3) 0.061(3) 0.044(3) -0.016(3) 0.009(2) -0.015(2)
O3 0.054(3) 0.056(3) 0.046(2) -0.016(2) -0.002(2) -0.013(2)
O4 0.050(3) 0.066(3) 0.062(3) -0.030(2) 0.002(2) -0.016(2)
O5 0.064(3) 0.058(3) 0.061(3) -0.019(2) 0.005(3) -0.031(2)
O6 0.078(3) 0.047(3) 0.077(3) -0.022(3) -0.005(3) -0.021(3)
O7 0.060(3) 0.043(2) 0.059(3) -0.022(2) 0.002(2) -0.021(2)
O8 0.071(3) 0.051(3) 0.043(2) -0.023(2) 0.005(2) -0.019(2)
O9 0.043(3) 0.051(3) 0.049(2) -0.019(2) 0.005(2) -0.013(2)
O10 0.049(3) 0.061(3) 0.042(2) -0.021(2) -0.004(2) -0.007(2)
O11 0.066(3) 0.075(3) 0.041(3) 0.000(3) 0.002(2) -0.020(2)
O12 0.099(5) 0.111(5) 0.050(3) 0.031(4) -0.001(3) -0.028(3)
O13 0.057(3) 0.079(4) 0.057(3) 0.004(3) 0.008(3) -0.023(3)
O14 0.069(4) 0.046(3) 0.044(3) -0.009(3) 0.001(3) -0.008(2)
N1 0.062(3) 0.070(3) 0.056(3) -0.038(3) 0.015(3) -0.016(3)
N2 0.066(3) 0.049(3) 0.053(3) -0.021(3) 0.020(3) -0.014(2)
N3 0.054(3) 0.082(3) 0.046(3) -0.011(3) -0.001(2) -0.014(3)
N4 0.070(3) 0.074(3) 0.043(3) -0.040(3) 0.003(2) -0.009(3)
C1 0.060(3) 0.053(3) 0.045(3) -0.021(3) 0.008(3) -0.017(2)
C2 0.060(3) 0.055(3) 0.046(2) -0.026(2) 0.007(2) -0.016(2)
C3 0.058(3) 0.059(3) 0.054(3) -0.022(3) 0.009(3) -0.017(3)
C4 0.059(3) 0.066(3) 0.067(3) -0.018(3) 0.008(3) -0.011(3)
C5 0.065(3) 0.072(3) 0.081(3) -0.016(3) 0.009(3) -0.007(3)
C6 0.073(3) 0.080(3) 0.090(3) -0.015(3) 0.008(3) -0.006(3)
C7 0.075(3) 0.087(3) 0.090(3) -0.015(3) 0.007(3) -0.003(3)
C8 0.075(3) 0.088(3) 0.082(3) -0.016(3) 0.003(3) -0.006(3)
C9 0.066(3) 0.078(3) 0.075(3) -0.014(3) 0.003(3) -0.008(3)
C10 0.071(3) 0.060(3) 0.048(3) -0.030(3) 0.011(2) -0.021(2)
C11 0.082(4) 0.067(3) 0.051(3) -0.034(3) 0.015(3) -0.021(3)
C12 0.092(4) 0.074(3) 0.056(3) -0.036(3) 0.020(3) -0.020(3)
C13 0.098(4) 0.078(4) 0.056(3) -0.033(3) 0.016(3) -0.026(3)
C14 0.096(4) 0.077(3) 0.062(3) -0.033(3) 0.013(3) -0.030(3)
C15 0.083(4) 0.070(3) 0.059(3) -0.035(3) 0.013(3) -0.025(3)
C16 0.076(4) 0.092(4) 0.073(4) -0.001(4) 0.007(4) -0.014(4)
C17 0.114(5) 0.122(5) 0.122(5) -0.014(4) 0.008(4) -0.019(4)
C18 0.048(3) 0.055(3) 0.047(2) -0.018(2) -0.001(2) -0.013(2)
C19 0.050(3) 0.053(3) 0.044(2) -0.019(2) 0.001(2) -0.013(2)
C20 0.061(3) 0.057(3) 0.047(3) -0.021(3) 0.003(3) -0.014(3)
C21 0.074(3) 0.067(3) 0.049(3) -0.024(3) 0.003(3) -0.014(2)
C22 0.087(4) 0.078(3) 0.055(3) -0.025(3) -0.001(3) -0.008(3)
C23 0.097(4) 0.088(4) 0.057(3) -0.023(4) -0.006(3) -0.007(3)
C24 0.100(4) 0.089(4) 0.058(3) -0.025(4) -0.008(3) -0.014(3)
C25 0.097(4) 0.080(4) 0.059(3) -0.027(3) -0.005(3) -0.018(3)
C26 0.087(4) 0.073(3) 0.053(3) -0.025(3) -0.001(3) -0.017(3)
C27 0.051(3) 0.056(3) 0.048(3) -0.025(2) 0.000(2) -0.012(2)
C28 0.056(3) 0.068(3) 0.060(3) -0.023(3) 0.000(3) -0.009(3)
C29 0.061(3) 0.079(3) 0.069(3) -0.028(3) 0.001(3) -0.006(3)
C30 0.068(3) 0.072(3) 0.068(3) -0.035(3) 0.000(3) -0.005(3)
C31 0.068(3) 0.064(3) 0.066(3) -0.028(3) 0.001(3) -0.006(3)
C32 0.058(3) 0.059(3) 0.057(3) -0.027(3) 0.001(3) -0.010(3)
C33 0.069(3) 0.050(2) 0.066(3) -0.020(2) 0.002(3) -0.028(2)
C34 0.075(3) 0.057(3) 0.067(3) -0.021(3) 0.007(3) -0.032(2)
C35 0.093(3) 0.074(3) 0.078(3) -0.019(3) 0.006(3) -0.031(3)
C36 0.109(3) 0.097(3) 0.093(3) -0.017(2) 0.002(2) -0.031(2)
C37 0.126(3) 0.115(3) 0.109(3) -0.015(3) -0.002(3) -0.032(3)
C38 0.136(3) 0.128(3) 0.118(3) -0.015(3) -0.002(3) -0.032(3)
C39 0.136(3) 0.128(3) 0.120(3) -0.015(3) 0.000(3) -0.033(3)
C40 0.129(3) 0.122(3) 0.113(3) -0.014(3) 0.003(3) -0.034(3)
C41 0.116(3) 0.110(3) 0.101(3) -0.015(3) 0.004(3) -0.034(3)
C42 0.078(3) 0.058(3) 0.074(3) -0.025(3) 0.014(3) -0.032(3)
C43 0.087(3) 0.070(3) 0.089(3) -0.028(3) 0.011(3) -0.031(3)
C44 0.095(3) 0.083(3) 0.100(3) -0.027(3) 0.010(3) -0.026(3)
C45 0.099(3) 0.085(3) 0.099(3) -0.024(3) 0.014(3) -0.017(3)
C46 0.097(3) 0.082(3) 0.090(3) -0.017(3) 0.014(3) -0.018(3)
C47 0.088(3) 0.065(3) 0.078(3) -0.019(3) 0.019(3) -0.024(3)
C48 0.045(3) 0.052(3) 0.043(2) -0.017(2) 0.003(2) -0.013(2)
C49 0.051(3) 0.055(3) 0.045(2) -0.021(2) 0.005(2) -0.017(2)
C50 0.055(3) 0.059(3) 0.046(3) -0.023(3) 0.005(3) -0.014(3)
C51 0.064(3) 0.070(3) 0.048(3) -0.028(3) -0.001(3) -0.014(2)
C52 0.073(3) 0.084(3) 0.053(3) -0.028(3) -0.002(3) -0.015(3)
C53 0.082(3) 0.093(3) 0.063(3) -0.025(3) -0.002(3) -0.017(3)
C54 0.086(4) 0.096(4) 0.062(3) -0.031(3) -0.012(3) -0.018(3)
C55 0.082(4) 0.090(4) 0.063(3) -0.035(3) -0.012(3) -0.014(3)
C56 0.072(3) 0.080(3) 0.054(3) -0.032(3) -0.006(3) -0.011(3)
C57 0.059(3) 0.064(3) 0.060(3) -0.029(2) 0.005(2) -0.020(2)
C58 0.075(3) 0.077(3) 0.078(3) -0.029(2) 0.011(2) -0.019(2)
C59 0.083(3) 0.088(3) 0.084(3) -0.031(3) 0.014(3) -0.018(3)
C60 0.086(3) 0.086(3) 0.085(3) -0.038(3) 0.007(3) -0.011(3)
C61 0.082(3) 0.081(3) 0.088(3) -0.031(3) 0.000(3) -0.009(3)
C62 0.070(3) 0.073(3) 0.079(3) -0.031(3) 0.002(3) -0.009(3)
C63 0.060(3) 0.046(2) 0.046(2) -0.023(2) 0.003(2) -0.019(2)
C64 0.060(3) 0.045(2) 0.044(2) -0.024(2) 0.005(2) -0.016(2)
C65 0.071(3) 0.050(3) 0.046(3) -0.026(3) 0.004(3) -0.016(2)
C66 0.086(3) 0.059(3) 0.049(3) -0.027(3) 0.003(3) -0.017(2)
C67 0.097(4) 0.072(3) 0.056(3) -0.029(3) 0.002(3) -0.020(3)
C68 0.100(3) 0.084(3) 0.068(3) -0.026(3) 0.002(3) -0.020(3)
C69 0.110(4) 0.086(4) 0.066(3) -0.029(3) -0.006(3) -0.021(3)
C70 0.107(4) 0.082(4) 0.068(3) -0.030(3) -0.008(3) -0.019(3)
C71 0.097(4) 0.074(3) 0.058(3) -0.028(3) -0.002(3) -0.018(3)
C72 0.061(3) 0.043(2) 0.047(3) -0.017(2) -0.002(2) -0.018(2)
C73 0.067(3) 0.047(3) 0.056(3) -0.009(3) -0.001(3) -0.020(3)
C74 0.076(4) 0.053(3) 0.067(3) -0.007(3) -0.004(3) -0.020(3)
C75 0.083(4) 0.051(3) 0.074(4) -0.012(3) -0.009(3) -0.013(3)
C76 0.079(4) 0.052(3) 0.067(3) -0.020(3) -0.006(3) -0.010(3)
C77 0.070(3) 0.046(3) 0.055(3) -0.018(3) -0.002(3) -0.015(3)
C78 0.061(3) 0.071(3) 0.036(3) -0.006(3) 0.000(3) -0.017(3)
C79 0.058(3) 0.063(3) 0.035(2) -0.014(2) 0.001(2) -0.016(2)
C80 0.055(3) 0.063(3) 0.037(2) -0.013(2) -0.001(2) -0.013(2)
C81 0.060(3) 0.065(3) 0.044(3) -0.015(3) -0.004(3) -0.010(3)
C82 0.064(3) 0.072(3) 0.051(3) -0.010(3) -0.003(3) -0.004(3)
C83 0.064(3) 0.083(4) 0.050(3) -0.009(3) -0.007(3) -0.006(3)
C84 0.064(3) 0.081(3) 0.051(3) -0.015(3) -0.011(3) -0.013(3)
C85 0.061(3) 0.070(3) 0.046(3) -0.015(3) -0.008(3) -0.013(3)
C86 0.068(3) 0.065(3) 0.037(3) -0.007(3) -0.001(3) -0.017(3)
C87 0.082(3) 0.075(3) 0.048(3) 0.007(3) 0.001(3) -0.020(3)
C88 0.084(4) 0.080(4) 0.049(3) 0.006(3) 0.003(3) -0.020(3)
C89 0.097(4) 0.094(4) 0.056(3) 0.014(4) 0.007(3) -0.020(3)
C90 0.110(4) 0.104(4) 0.065(3) 0.026(4) 0.010(4) -0.018(4)
C91 0.117(4) 0.104(4) 0.071(4) 0.032(4) 0.008(4) -0.014(4)
C92 0.106(4) 0.094(4) 0.063(3) 0.025(4) 0.005(3) -0.014(3)
C93 0.085(4) 0.074(3) 0.055(3) -0.042(3) 0.002(3) -0.011(3)
C94 0.092(4) 0.082(4) 0.063(3) -0.046(3) -0.004(3) -0.009(3)
C95 0.084(4) 0.093(4) 0.063(3) -0.050(3) -0.009(3) -0.005(3)
C96 0.070(3) 0.099(3) 0.053(3) -0.044(3) -0.005(3) -0.002(3)
C97 0.066(3) 0.115(4) 0.061(3) -0.042(3) -0.009(3) 0.001(3)
C98 0.061(3) 0.121(4) 0.062(3) -0.027(3) -0.005(3) 0.000(3)
C99 0.059(3) 0.110(3) 0.054(3) -0.017(3) -0.004(3) -0.006(3)
C100 0.065(4) 0.112(4) 0.062(3) -0.004(3) -0.002(3) -0.010(3)
C101 0.068(4) 0.101(4) 0.060(3) 0.000(3) -0.002(3) -0.015(3)
C102 0.062(3) 0.090(4) 0.057(3) -0.003(3) 0.000(3) -0.015(3)
C103 0.054(3) 0.093(3) 0.044(3) -0.021(3) -0.003(2) -0.008(3)
C104 0.062(3) 0.088(3) 0.044(2) -0.037(3) -0.002(2) -0.007(3)
C105 0.064(3) 0.082(3) 0.064(3) -0.041(3) 0.013(3) -0.016(3)
C106 0.068(3) 0.090(3) 0.066(3) -0.046(3) 0.011(3) -0.020(3)
C107 0.074(3) 0.087(3) 0.063(3) -0.052(3) 0.013(3) -0.021(3)
C108 0.081(3) 0.071(3) 0.058(3) -0.046(3) 0.013(3) -0.020(3)
C109 0.092(4) 0.067(3) 0.069(3) -0.045(3) 0.012(3) -0.014(3)
C110 0.094(4) 0.059(3) 0.072(3) -0.034(3) 0.011(3) -0.012(3)
C111 0.086(3) 0.054(3) 0.066(3) -0.028(3) 0.015(3) -0.011(3)
C112 0.088(4) 0.056(3) 0.074(3) -0.015(3) 0.014(3) -0.006(3)
C113 0.080(4) 0.057(3) 0.074(3) -0.012(3) 0.017(3) -0.004(3)
C114 0.071(3) 0.052(3) 0.067(3) -0.018(3) 0.016(3) -0.008(3)
C115 0.074(3) 0.051(2) 0.052(3) -0.028(2) 0.017(3) -0.016(2)
C116 0.071(3) 0.062(3) 0.051(3) -0.039(3) 0.015(2) -0.018(2)

loop_
_atom_type_symbol
_atom_type_description
_atom_type_scat_dispersion_real
_atom_type_scat_dispersion_imag
_atom_type_scat_source
C C 0.0033 0.0016 'International Tables Vol C Tables 4.2.6.8 and 6.1.1.4'
H H 0.0000 0.0000 'International Tables Vol C Tables 4.2.6.8 and 6.1.1.4'
N N 0.0061 0.0033 'International Tables Vol C Tables 4.2.6.8 and 6.1.1.4'
O O 0.0106 0.0060 'International Tables Vol C Tables 4.2.6.8 and 6.1.1.4'
La La -0.2871 2.4523 'International Tables Vol C Tables 4.2.6.8 and 6.1.1.4'

loop_
_geom_angle_atom_site_label_1
_geom_angle_atom_site_label_2
_geom_angle_atom_site_label_3
_geom_angle
O7 La1 O9 71.71(17)
O7 La1 O3 83.80(18)
O9 La1 O3 133.01(17)
O7 La1 O2 95.19(18)
O9 La1 O2 80.78(17)
O3 La1 O2 142.35(17)
O7 La1 O5 111.75(18)
O9 La1 O5 79.10(17)
O3 La1 O5 73.63(17)
O2 La1 O5 138.85(18)
O7 La1 O13 78.69(19)
O9 La1 O13 135.67(18)
O3 La1 O13 73.25(17)
O2 La1 O13 69.69(18)
O5 La1 O13 143.78(19)
O7 La1 N1 149.7(2)
O9 La1 N1 138.6(2)
O3 La1 N1 74.5(2)
O2 La1 N1 89.6(2)
O5 La1 N1 82.48(19)
O13 La1 N1 74.9(2)
O7 La1 N2 149.2(2)
O9 La1 N2 78.96(19)
O3 La1 N2 124.42(19)
O2 La1 N2 70.48(18)
O5 La1 N2 70.65(19)
O13 La1 N2 118.50(19)
N1 La1 N2 59.9(2)
O11 La2 O4 88.9(2)
O11 La2 O6 81.5(2)
O4 La2 O6 73.2(2)
O11 La2 O10 137.06(18)
O4 La2 O10 117.42(18)
O6 La2 O10 75.47(19)
O11 La2 O8 140.35(18)
O4 La2 O8 89.07(18)
O6 La2 O8 135.09(18)
O10 La2 O8 77.16(17)
O11 La2 O14 71.45(17)
O4 La2 O14 73.82(19)
O6 La2 O14 137.28(19)
O10 La2 O14 145.25(17)
O8 La2 O14 70.00(16)
O11 La2 N4 88.6(2)
O4 La2 N4 150.0(2)
O6 La2 N4 135.7(2)
O10 La2 N4 83.50(19)
O8 La2 N4 74.23(19)
O14 La2 N4 77.1(2)
O11 La2 N3 70.1(2)
O4 La2 N3 146.0(2)
O6 La2 N3 77.3(2)
O10 La2 N3 69.76(18)
O8 La2 N3 124.3(2)
O14 La2 N3 120.75(19)
N4 La2 N3 58.8(2)
C1 O2 La1 141.2(5)
C18 O3 La1 121.4(5)
C18 O4 La2 151.4(5)
C33 O5 La1 135.3(5)
C33 O6 La2 148.9(6)
C63 O7 La1 175.0(5)
C63 O8 La2 112.3(4)
C48 O9 La1 131.6(5)
C48 O10 La2 139.2(5)
C78 O11 La2 144.4(5)
C16 O13 La1 137.0(5)
C105 N1 C116 118.1(8)
C105 N1 La1 120.1(6)
C116 N1 La1 121.8(6)
C114 N2 C115 116.7(7)
C114 N2 La1 121.5(5)
C115 N2 La1 121.8(6)
C102 N3 C103 117.6(8)
C102 N3 La2 120.4(6)
C103 N3 La2 122.0(6)
C93 N4 C104 118.6(8)
C93 N4 La2 118.7(6)
C104 N4 La2 122.7(6)
O1 C1 O2 125.2(8)
O1 C1 C2 116.6(6)
O2 C1 C2 118.1(7)
C3 C2 C10 123.8(8)
C3 C2 C1 119.2(7)
C10 C2 C1 116.7(7)
C2 C3 C4 129.2(8)
C2 C3 H3 115.4
C4 C3 H3 115.4
C9 C4 C5 118.4(9)
C9 C4 C3 124.4(9)
C5 C4 C3 117.2(9)
C6 C5 C4 119.9(10)
C6 C5 H5 120.1
C4 C5 H5 120.1
C7 C6 C5 119.7(11)
C7 C6 H6 120.1
C5 C6 H6 120.1
C6 C7 C8 124.0(12)
C6 C7 H7 118.0
C8 C7 H7 118.0
C7 C8 C9 118.3(11)
C7 C8 H8 120.9
C9 C8 H8 120.9
C4 C9 C8 119.7(10)
C4 C9 H9 120.2
C8 C9 H9 120.2
C11 C10 C15 118.0(7)
C11 C10 C2 121.8(7)
C15 C10 C2 120.1(8)
C10 C11 C12 122.0(8)
C10 C11 H11 119.0
C12 C11 H11 119.0
C13 C12 C11 120.1(9)
C13 C12 H12 119.9
C11 C12 H12 119.9
C12 C13 C14 119.3(8)
C12 C13 H13 120.3
C14 C13 H13 120.3
C13 C14 C15 120.9(9)
C13 C14 H14 119.6
C15 C14 H14 119.6
C10 C15 C14 119.7(9)
C10 C15 H15 120.2
C14 C15 H15 120.2
O13 C16 C17 113.6(10)
O13 C16 H16A 108.8
C17 C16 H16A 108.8
O13 C16 H16B 108.8
C17 C16 H16B 108.8
H16A C16 H16B 107.7
C16 C17 H17A 109.5
C16 C17 H17B 109.5
H17A C17 H17B 109.5
C16 C17 H17C 109.5
H17A C17 H17C 109.5
H17B C17 H17C 109.5
O4 C18 O3 123.2(7)
O4 C18 C19 119.3(7)
O3 C18 C19 117.5(7)
C20 C19 C27 124.3(7)
C20 C19 C18 118.6(7)
C27 C19 C18 117.0(6)
C19 C20 C21 131.1(8)
C19 C20 H20 114.5
C21 C20 H20 114.5
C22 C21 C26 117.9(8)
C22 C21 C20 118.9(8)
C26 C21 C20 123.1(8)
C21 C22 C23 121.4(10)
C21 C22 H22 119.3
C23 C22 H22 119.3
C24 C23 C22 120.2(10)
C24 C23 H23 119.9
C22 C23 H23 119.9
C23 C24 C25 119.7(10)
C23 C24 H24 120.1
C25 C24 H24 120.1
C24 C25 C26 121.3(10)
C24 C25 H25 119.4
C26 C25 H25 119.4
C25 C26 C21 119.4(9)
C25 C26 H26 120.3
C21 C26 H26 120.3
C32 C27 C28 117.2(8)
C32 C27 C19 121.0(7)
C28 C27 C19 121.7(7)
C29 C28 C27 121.2(9)
C29 C28 H28 119.4
C27 C28 H28 119.4
C30 C29 C28 120.6(9)
C30 C29 H29 119.7
C28 C29 H29 119.7
C29 C30 C31 119.7(9)
C29 C30 H30 120.2
C31 C30 H30 120.2
C30 C31 C32 119.6(9)
C30 C31 H31 120.2
C32 C31 H31 120.2
C31 C32 C27 121.7(8)
C31 C32 H32 119.2
C27 C32 H32 119.2
O5 C33 O6 124.4(7)
O5 C33 C34 118.3(8)
O6 C33 C34 117.3(8)
C35 C34 C42 123.3(8)
C35 C34 C33 118.2(8)
C42 C34 C33 118.5(8)
C34 C35 C36 128.5(10)
C34 C35 H35 115.7
C36 C35 H35 115.7
C41 C36 C37 120.0(12)
C41 C36 C35 121.9(12)
C37 C36 C35 118.0(11)
C36 C37 C38 116.9(13)
C36 C37 H37 121.5
C38 C37 H37 121.5
C39 C38 C37 120.9(15)
C39 C38 H38 119.6
C37 C38 H38 119.6
C38 C39 C40 122.2(15)
C38 C39 H39 118.9
C40 C39 H39 118.9
C39 C40 C41 116.5(13)
C39 C40 H40 121.7
C41 C40 H40 121.7
C36 C41 C40 123.0(13)
C36 C41 H41 118.5
C40 C41 H41 118.5
C47 C42 C43 118.5(9)
C47 C42 C34 121.1(9)
C43 C42 C34 120.4(9)
C42 C43 C44 118.6(11)
C42 C43 H43 120.7
C44 C43 H43 120.7
C45 C44 C43 119.7(12)
C45 C44 H44 120.1
C43 C44 H44 120.1
C44 C45 C46 125.7(12)
C44 C45 H45 117.1
C46 C45 H45 117.1
C45 C46 C47 115.4(11)
C45 C46 H46 122.3
C47 C46 H46 122.3
C42 C47 C46 121.9(10)
C42 C47 H47 119.1
C46 C47 H47 119.1
O10 C48 O9 124.9(7)
O10 C48 C49 117.0(7)
O9 C48 C49 118.1(7)
C50 C49 C57 126.0(7)
C50 C49 C48 118.0(7)
C57 C49 C48 115.5(7)
C49 C50 C51 132.1(8)
C49 C50 H50 114.0
C51 C50 H50 114.0
C56 C51 C52 117.6(8)
C56 C51 C50 125.9(8)
C52 C51 C50 116.4(8)
C53 C52 C51 121.2(9)
C53 C52 H52 119.4
C51 C52 H52 119.4
C54 C53 C52 120.6(10)
C54 C53 H53 119.7
C52 C53 H53 119.7
C53 C54 C55 119.2(9)
C53 C54 H54 120.4
C55 C54 H54 120.4
C54 C55 C56 120.2(10)
C54 C55 H55 119.9
C56 C55 H55 119.9
C51 C56 C55 121.2(9)
C51 C56 H56 119.4
C55 C56 H56 119.4
C58 C57 C62 117.2(9)
C58 C57 C49 122.2(8)
C62 C57 C49 120.5(8)
C57 C58 C59 120.5(9)
C57 C58 H58 119.8
C59 C58 H58 119.8
C60 C59 C58 119.3(10)
C60 C59 H59 120.4
C58 C59 H59 120.4
C61 C60 C59 122.3(11)
C61 C60 H60 118.8
C59 C60 H60 118.8
C60 C61 C62 119.6(11)
C60 C61 H61 120.2
C62 C61 H61 120.2
C57 C62 C61 121.1(10)
C57 C62 H62 119.5
C61 C62 H62 119.5
O8 C63 O7 122.2(6)
O8 C63 C64 118.4(6)
O7 C63 C64 119.4(7)
C65 C64 C72 123.5(6)
C65 C64 C63 117.1(6)
C72 C64 C63 119.5(6)
C64 C65 C66 126.7(7)
C64 C65 H65 116.6
C66 C65 H65 116.6
C71 C66 C67 118.7(8)
C71 C66 C65 121.8(8)
C67 C66 C65 119.4(8)
C66 C67 C68 121.1(10)
C66 C67 H67 119.4
C68 C67 H67 119.5
C69 C68 C67 120.1(10)
C69 C68 H68 119.9
C67 C68 H68 119.9
C68 C69 C70 119.5(10)
C68 C69 H69 120.2
C70 C69 H69 120.2
C69 C70 C71 119.7(11)
C69 C70 H70 120.1
C71 C70 H70 120.1
C66 C71 C70 120.7(10)
C66 C71 H71 119.7
C70 C71 H71 119.7
C73 C72 C77 118.3(7)
C73 C72 C64 118.8(7)
C77 C72 C64 122.9(7)
C72 C73 C74 121.0(8)
C72 C73 H73 119.5
C74 C73 H73 119.5
C75 C74 C73 119.3(9)
C75 C74 H74 120.3
C73 C74 H74 120.3
C74 C75 C76 121.4(9)
C74 C75 H75 119.3
C76 C75 H75 119.3
C75 C76 C77 119.1(9)
C75 C76 H76 120.4
C77 C76 H76 120.4
C72 C77 C76 120.8(8)
C72 C77 H77 119.6
C76 C77 H77 119.6
O12 C78 O11 123.9(7)
O12 C78 C79 118.9(7)
O11 C78 C79 117.2(7)
C86 C79 C80 125.4(7)
C86 C79 C78 118.8(7)
C80 C79 C78 115.8(7)
C81 C80 C85 117.2(8)
C81 C80 C79 123.3(7)
C85 C80 C79 119.4(8)
C82 C81 C80 120.9(8)
C82 C81 H81 119.5
C80 C81 H81 119.5
C83 C82 C81 120.9(9)
C83 C82 H82 119.5
C81 C82 H82 119.5
C82 C83 C84 120.4(9)
C82 C83 H83 119.8
C84 C83 H83 119.8
C83 C84 C85 118.8(9)
C83 C84 H84 120.6
C85 C84 H84 120.6
C84 C85 C80 121.6(9)
C84 C85 H85 119.2
C80 C85 H85 119.2
C79 C86 C87 131.1(8)
C79 C86 H86 114.5
C87 C86 H86 114.5
C92 C87 C88 116.9(8)
C92 C87 C86 118.5(8)
C88 C87 C86 124.1(8)
C87 C88 C89 121.4(9)
C87 C88 H88 119.3
C89 C88 H88 119.3
C90 C89 C88 119.6(10)
C90 C89 H89 120.2
C88 C89 H89 120.2
C91 C90 C89 121.0(10)
C91 C90 H90 119.5
C89 C90 H90 119.5
C90 C91 C92 118.9(10)
C90 C91 H91 120.5
C92 C91 H91 120.5
C87 C92 C91 122.0(10)
C87 C92 H92 119.0
C91 C92 H92 119.0
N4 C93 C94 122.1(9)
N4 C93 H93 118.9
C94 C93 H93 118.9
C95 C94 C93 118.2(10)
C95 C94 H94 120.9
C93 C94 H94 120.9
C94 C95 C96 123.0(10)
C94 C95 H95 118.5
C96 C95 H95 118.5
C95 C96 C97 125.2(10)
C95 C96 C104 117.0(9)
C97 C96 C104 117.8(10)
C98 C97 C96 121.6(11)
C98 C97 H97 119.2
C96 C97 H97 119.2
C97 C98 C99 124.4(10)
C97 C98 H98 117.8
C99 C98 H98 117.8
C100 C99 C103 117.8(11)
C100 C99 C98 126.4(10)
C103 C99 C98 115.7(10)
C101 C100 C99 121.6(10)
C101 C100 H100 119.2
C99 C100 H100 119.2
C100 C101 C102 118.8(11)
C100 C101 H101 120.6
C102 C101 H101 120.6
N3 C102 C101 122.2(10)
N3 C102 H102 118.9
C101 C102 H102 118.9
N3 C103 C104 117.5(8)
N3 C103 C99 122.0(9)
C104 C103 C99 120.5(10)
N4 C104 C103 118.9(8)
N4 C104 C96 121.1(9)
C103 C104 C96 120.0(9)
N1 C105 C106 124.2(10)
N1 C105 H105 117.9
C106 C105 H105 117.9
C107 C106 C105 118.7(10)
C107 C106 H106 120.6
C105 C106 H106 120.6
C106 C107 C108 120.4(9)
C106 C107 H107 119.8
C108 C107 H107 119.8
C107 C108 C116 117.5(9)
C107 C108 C109 125.8(9)
C116 C108 C109 116.6(9)
C110 C109 C108 124.4(9)
C110 C109 H109 117.8
C108 C109 H109 117.8
C109 C110 C111 120.1(9)
C109 C110 H110 120.0
C111 C110 H110 120.0
C112 C111 C115 117.0(9)
C112 C111 C110 123.6(9)
C115 C111 C110 119.4(9)
C113 C112 C111 121.3(9)
C113 C112 H112 119.3
C111 C112 H112 119.3
C112 C113 C114 118.1(10)
C112 C113 H113 120.9
C114 C113 H113 120.9
N2 C114 C113 123.7(9)
N2 C114 H114 118.1
C113 C114 H114 118.1
N2 C115 C111 123.1(9)
N2 C115 C116 117.6(7)
C111 C115 C116 119.3(8)
N1 C116 C108 121.0(9)
N1 C116 C115 118.8(7)
C108 C116 C115 120.2(8)

loop_
_geom_bond_atom_site_label_1
_geom_bond_atom_site_label_2
_geom_bond_distance
La1 O7 2.436(5)
La1 O9 2.440(5)
La1 O3 2.483(5)
La1 O2 2.499(5)
La1 O5 2.500(5)
La1 O13 2.553(5)
La1 N1 2.722(7)
La1 N2 2.733(7)
La2 O11 2.398(5)
La2 O4 2.413(5)
La2 O6 2.445(5)
La2 O10 2.462(5)
La2 O8 2.539(5)
La2 O14 2.620(5)
La2 N4 2.732(7)
La2 N3 2.772(7)
O1 C1 1.244(9)
O2 C1 1.261(8)
O3 C18 1.255(9)
O4 C18 1.249(9)
O5 C33 1.246(10)
O6 C33 1.256(10)
O7 C63 1.268(8)
O8 C63 1.255(9)
O9 C48 1.267(9)
O10 C48 1.244(9)
O11 C78 1.285(9)
O12 C78 1.222(10)
O13 C16 1.381(11)
N1 C105 1.317(11)
N1 C116 1.362(11)
N2 C114 1.337(11)
N2 C115 1.368(10)
N3 C102 1.339(11)
N3 C103 1.357(11)
N4 C93 1.346(11)
N4 C104 1.359(11)
C1 C2 1.512(11)
C2 C3 1.339(11)
C2 C10 1.493(10)
C3 C4 1.458(12)
C3 H3 0.9300
C4 C9 1.392(13)
C4 C5 1.410(12)
C5 C6 1.393(13)
C5 H5 0.9300
C6 C7 1.314(14)
C6 H6 0.9300
C7 C8 1.355(14)
C7 H7 0.9300
C8 C9 1.417(13)
C8 H8 0.9300
C9 H9 0.9300
C10 C11 1.370(11)
C10 C15 1.386(11)
C11 C12 1.376(11)
C11 H11 0.9300
C12 C13 1.357(12)
C12 H12 0.9300
C13 C14 1.369(13)
C13 H13 0.9300
C14 C15 1.394(11)
C14 H14 0.9300
C15 H15 0.9300
C16 C17 1.456(15)
C16 H16A 0.9700
C16 H16B 0.9700
C17 H17A 0.9600
C17 H17B 0.9600
C17 H17C 0.9600
C18 C19 1.512(10)
C19 C20 1.334(10)
C19 C27 1.478(10)
C20 C21 1.466(11)
C20 H20 0.9300
C21 C22 1.378(12)
C21 C26 1.403(12)
C22 C23 1.391(13)
C22 H22 0.9300
C23 C24 1.359(14)
C23 H23 0.9300
C24 C25 1.361(13)
C24 H24 0.9300
C25 C26 1.396(12)
C25 H25 0.9300
C26 H26 0.9300
C27 C32 1.386(11)
C27 C28 1.395(11)
C28 C29 1.378(12)
C28 H28 0.9300
C29 C30 1.365(12)
C29 H29 0.9300
C30 C31 1.385(12)
C30 H30 0.9300
C31 C32 1.382(11)
C31 H31 0.9300
C32 H32 0.9300
C33 C34 1.509(10)
C34 C35 1.332(12)
C34 C42 1.474(12)
C35 C36 1.470(14)
C35 H35 0.9300
C36 C41 1.357(15)
C36 C37 1.400(16)
C37 C38 1.444(17)
C37 H37 0.9300
C38 C39 1.349(17)
C38 H38 0.9300
C39 C40 1.376(18)
C39 H39 0.9300
C40 C41 1.415(16)
C40 H40 0.9300
C41 H41 0.9300
C42 C47 1.377(13)
C42 C43 1.408(13)
C43 C44 1.412(14)
C43 H43 0.9300
C44 C45 1.301(15)
C44 H44 0.9300
C45 C46 1.362(15)
C45 H45 0.9300
C46 C47 1.421(13)
C46 H46 0.9300
C47 H47 0.9300
C48 C49 1.514(10)
C49 C50 1.339(10)
C49 C57 1.487(11)
C50 C51 1.469(11)
C50 H50 0.9300
C51 C56 1.368(12)
C51 C52 1.385(11)
C52 C53 1.384(12)
C52 H52 0.9300
C53 C54 1.358(14)
C53 H53 0.9300
C54 C55 1.372(13)
C54 H54 0.9300
C55 C56 1.395(12)
C55 H55 0.9300
C56 H56 0.9300
C57 C58 1.367(12)
C57 C62 1.375(12)
C58 C59 1.410(13)
C58 H58 0.9300
C59 C60 1.338(14)
C59 H59 0.9300
C60 C61 1.300(14)
C60 H60 0.9300
C61 C62 1.405(13)
C61 H61 0.9300
C62 H62 0.9300
C63 C64 1.514(9)
C64 C65 1.350(10)
C64 C72 1.478(10)
C65 C66 1.483(10)
C65 H65 0.9300
C66 C71 1.364(13)
C66 C67 1.365(12)
C67 C68 1.394(12)
C67 H67 0.9300
C68 C69 1.347(14)
C68 H68 0.9300
C69 C70 1.386(14)
C69 H69 0.9300
C70 C71 1.394(12)
C70 H70 0.9300
C71 H71 0.9300
C72 C73 1.381(11)
C72 C77 1.384(11)
C73 C74 1.398(11)
C73 H73 0.9300
C74 C75 1.359(13)
C74 H74 0.9300
C75 C76 1.365(12)
C75 H75 0.9300
C76 C77 1.403(11)
C76 H76 0.9300
C77 H77 0.9300
C78 C79 1.505(10)
C79 C86 1.332(11)
C79 C80 1.484(11)
C80 C81 1.382(11)
C80 C85 1.392(11)
C81 C82 1.380(11)
C81 H81 0.9300
C82 C83 1.347(12)
C82 H82 0.9300
C83 C84 1.375(12)
C83 H83 0.9300
C84 C85 1.390(11)
C84 H84 0.9300
C85 H85 0.9300
C86 C87 1.473(11)
C86 H86 0.9300
C87 C92 1.381(13)
C87 C88 1.385(12)
C88 C89 1.387(12)
C88 H88 0.9300
C89 C90 1.363(13)
C89 H89 0.9300
C90 C91 1.356(14)
C90 H90 0.9300
C91 C92 1.394(13)
C91 H91 0.9300
C92 H92 0.9300
C93 C94 1.416(12)
C93 H93 0.9300
C94 C95 1.334(14)
C94 H94 0.9300
C95 C96 1.362(14)
C95 H95 0.9300
C96 C97 1.423(14)
C96 C104 1.441(12)
C97 C98 1.287(14)
C97 H97 0.9300
C98 C99 1.462(15)
C98 H98 0.9300
C99 C100 1.357(14)
C99 C103 1.418(12)
C100 C101 1.338(15)
C100 H100 0.9300
C101 C102 1.412(13)
C101 H101 0.9300
C102 H102 0.9300
C103 C104 1.420(13)
C105 C106 1.388(12)
C105 H105 0.9300
C106 C107 1.344(13)
C106 H106 0.9300
C107 C108 1.397(13)
C107 H107 0.9300
C108 C116 1.428(11)
C108 C109 1.431(13)
C109 C110 1.300(13)
C109 H109 0.9300
C110 C111 1.453(12)
C110 H110 0.9300
C111 C112 1.385(13)
C111 C115 1.398(12)
C112 C113 1.357(13)
C112 H112 0.9300
C113 C114 1.393(12)
C113 H113 0.9300
C114 H114 0.9300
C115 C116 1.433(12)

loop_
_geom_torsion_atom_site_label_1
_geom_torsion_atom_site_label_2
_geom_torsion_atom_site_label_3
_geom_torsion_atom_site_label_4
_geom_torsion
O7 La1 O2 C1 87.6(8)
O9 La1 O2 C1 158.1(8)
O3 La1 O2 C1 1.1(9)
O5 La1 O2 C1 -140.4(8)
O13 La1 O2 C1 11.7(8)
N1 La1 O2 C1 -62.4(8)
N2 La1 O2 C1 -120.4(8)
O7 La1 O3 C18 63.0(6)
O9 La1 O3 C18 5.3(6)
O2 La1 O3 C18 153.5(5)
O5 La1 O3 C18 -51.8(5)
O13 La1 O3 C18 143.1(6)
N1 La1 O3 C18 -138.4(6)
N2 La1 O3 C18 -103.5(6)
O11 La2 O4 C18 103.5(11)
O6 La2 O4 C18 22.1(10)
O10 La2 O4 C18 -41.1(11)
O8 La2 O4 C18 -116.1(11)
O14 La2 O4 C18 174.5(11)
N4 La2 O4 C18 -171.2(9)
N3 La2 O4 C18 53.1(12)
O7 La1 O5 C33 6.2(9)
O9 La1 O5 C33 -58.9(8)
O3 La1 O5 C33 82.4(8)
O2 La1 O5 C33 -120.9(8)
O13 La1 O5 C33 107.0(8)
N1 La1 O5 C33 158.4(8)
N2 La1 O5 C33 -140.9(8)
O11 La2 O6 C33 -119.9(11)
O4 La2 O6 C33 -28.5(11)
O10 La2 O6 C33 96.6(11)
O8 La2 O6 C33 42.4(12)
O14 La2 O6 C33 -69.4(12)
N4 La2 O6 C33 160.9(10)
N3 La2 O6 C33 168.7(11)
O9 La1 O7 C63 -54(6)
O3 La1 O7 C63 166(6)
O2 La1 O7 C63 24(6)
O5 La1 O7 C63 -124(6)
O13 La1 O7 C63 92(6)
N1 La1 O7 C63 122(6)
N2 La1 O7 C63 -36(6)
O11 La2 O8 C63 148.2(5)
O4 La2 O8 C63 61.0(5)
O6 La2 O8 C63 -3.8(7)
O10 La2 O8 C63 -57.4(5)
O14 La2 O8 C63 134.1(6)
N4 La2 O8 C63 -144.2(6)
N3 La2 O8 C63 -111.6(5)
O7 La1 O9 C48 -12.5(6)
O3 La1 O9 C48 49.9(7)
O2 La1 O9 C48 -111.1(6)
O5 La1 O9 C48 105.0(6)
O13 La1 O9 C48 -63.1(7)
N1 La1 O9 C48 170.2(5)
N2 La1 O9 C48 177.2(6)
O11 La2 O10 C48 -133.9(7)
O4 La2 O10 C48 -12.1(8)
O6 La2 O10 C48 -74.0(7)
O8 La2 O10 C48 70.0(7)
O14 La2 O10 C48 89.2(8)
N4 La2 O10 C48 145.2(7)
N3 La2 O10 C48 -155.6(8)
O4 La2 O11 C78 74.9(10)
O6 La2 O11 C78 148.1(10)
O10 La2 O11 C78 -154.1(9)
O8 La2 O11 C78 -12.4(12)
O14 La2 O11 C78 1.6(10)
N4 La2 O11 C78 -75.2(10)
N3 La2 O11 C78 -132.4(10)
O7 La1 O13 C16 51.0(9)
O9 La1 O13 C16 99.5(9)
O3 La1 O13 C16 -35.8(9)
O2 La1 O13 C16 150.9(10)
O5 La1 O13 C16 -60.5(10)
N1 La1 O13 C16 -113.8(9)
N2 La1 O13 C16 -156.4(9)
O7 La1 N1 C105 12.5(8)
O9 La1 N1 C105 -172.5(5)
O3 La1 N1 C105 -33.4(6)
O2 La1 N1 C105 112.1(6)
O5 La1 N1 C105 -108.4(6)
O13 La1 N1 C105 43.0(6)
N2 La1 N1 C105 179.6(7)
O7 La1 N1 C116 -169.6(5)
O9 La1 N1 C116 5.4(7)
O3 La1 N1 C116 144.5(6)
O2 La1 N1 C116 -70.1(6)
O5 La1 N1 C116 69.5(6)
O13 La1 N1 C116 -139.1(6)
N2 La1 N1 C116 -2.5(5)
O7 La1 N2 C114 -11.4(8)
O9 La1 N2 C114 6.6(6)
O3 La1 N2 C114 141.7(6)
O2 La1 N2 C114 -77.4(6)
O5 La1 N2 C114 88.8(6)
O13 La1 N2 C114 -129.7(6)
N1 La1 N2 C114 -178.7(7)
O7 La1 N2 C115 169.7(5)
O9 La1 N2 C115 -172.2(6)
O3 La1 N2 C115 -37.1(6)
O2 La1 N2 C115 103.8(6)
O5 La1 N2 C115 -90.0(6)
O13 La1 N2 C115 51.4(6)
N1 La1 N2 C115 2.5(5)
O11 La2 N3 C102 -77.0(6)
O4 La2 N3 C102 -21.9(8)
O6 La2 N3 C102 8.5(6)
O10 La2 N3 C102 87.4(6)
O8 La2 N3 C102 144.9(6)
O14 La2 N3 C102 -129.5(6)
N4 La2 N3 C102 -177.8(7)
O11 La2 N3 C103 102.0(6)
O4 La2 N3 C103 157.1(6)
O6 La2 N3 C103 -172.6(6)
O10 La2 N3 C103 -93.6(6)
O8 La2 N3 C103 -36.1(7)
O14 La2 N3 C103 49.5(7)
N4 La2 N3 C103 1.1(6)
O11 La2 N4 C93 112.2(6)
O4 La2 N4 C93 26.8(8)
O6 La2 N4 C93 -171.5(6)
O10 La2 N4 C93 -110.1(6)
O8 La2 N4 C93 -31.7(6)
O14 La2 N4 C93 40.9(6)
N3 La2 N4 C93 179.6(7)
O11 La2 N4 C104 -69.7(6)
O4 La2 N4 C104 -155.1(6)
O6 La2 N4 C104 6.6(7)
O10 La2 N4 C104 68.0(6)
O8 La2 N4 C104 146.4(6)
O14 La2 N4 C104 -141.0(6)
N3 La2 N4 C104 -2.3(6)
La1 O2 C1 O1 -20.2(14)
La1 O2 C1 C2 157.0(6)
O1 C1 C2 C3 163.3(8)
O2 C1 C2 C3 -14.2(11)
O1 C1 C2 C10 -10.7(11)
O2 C1 C2 C10 171.8(7)
C10 C2 C3 C4 -1.3(14)
C1 C2 C3 C4 -174.8(8)
C2 C3 C4 C9 -35.5(15)
C2 C3 C4 C5 146.3(9)
C9 C4 C5 C6 2.3(14)
C3 C4 C5 C6 -179.4(9)
C4 C5 C6 C7 -3.2(15)
C5 C6 C7 C8 3.4(17)
C6 C7 C8 C9 -2.6(17)
C5 C4 C9 C8 -1.5(14)
C3 C4 C9 C8 -179.7(9)
C7 C8 C9 C4 1.6(15)
C3 C2 C10 C11 -75.4(12)
C1 C2 C10 C11 98.3(10)
C3 C2 C10 C15 101.9(11)
C1 C2 C10 C15 -84.4(11)
C15 C10 C11 C12 1.1(15)
C2 C10 C11 C12 178.4(9)
C10 C11 C12 C13 -2.1(16)
C11 C12 C13 C14 2.2(16)
C12 C13 C14 C15 -1.3(16)
C11 C10 C15 C14 -0.2(14)
C2 C10 C15 C14 -177.6(9)
C13 C14 C15 C10 0.3(16)
La1 O13 C16 C17 149.5(8)
La2 O4 C18 O3 73.6(13)
La2 O4 C18 C19 -104.6(11)
La1 O3 C18 O4 -45.0(10)
La1 O3 C18 C19 133.2(6)
O4 C18 C19 C20 -6.6(12)
O3 C18 C19 C20 175.1(7)
O4 C18 C19 C27 172.9(7)
O3 C18 C19 C27 -5.5(11)
C27 C19 C20 C21 -1.7(15)
C18 C19 C20 C21 177.7(8)
C19 C20 C21 C22 159.8(9)
C19 C20 C21 C26 -24.1(15)
C26 C21 C22 C23 1.6(15)
C20 C21 C22 C23 178.0(9)
C21 C22 C23 C24 0.0(17)
C22 C23 C24 C25 -1.7(17)
C23 C24 C25 C26 1.7(17)
C24 C25 C26 C21 0.0(16)
C22 C21 C26 C25 -1.6(15)
C20 C21 C26 C25 -177.8(9)
C20 C19 C27 C32 105.4(10)
C18 C19 C27 C32 -74.0(9)
C20 C19 C27 C28 -72.2(11)
C18 C19 C27 C28 108.4(9)
C32 C27 C28 C29 -1.9(12)
C19 C27 C28 C29 175.8(8)
C27 C28 C29 C30 0.4(14)
C28 C29 C30 C31 0.9(14)
C29 C30 C31 C32 -0.7(14)
C30 C31 C32 C27 -0.9(13)
C28 C27 C32 C31 2.2(12)
C19 C27 C32 C31 -175.6(7)
La1 O5 C33 O6 3.6(14)
La1 O5 C33 C34 -176.7(6)
La2 O6 C33 O5 -34.7(17)
La2 O6 C33 C34 145.6(8)
O5 C33 C34 C35 160.5(9)
O6 C33 C34 C35 -19.8(13)
O5 C33 C34 C42 -16.6(13)
O6 C33 C34 C42 163.1(9)
C42 C34 C35 C36 -8.1(18)
C33 C34 C35 C36 174.9(11)
C34 C35 C36 C41 -45(2)
C34 C35 C36 C37 133.7(14)
C41 C36 C37 C38 1(2)
C35 C36 C37 C38 -178.2(12)
C36 C37 C38 C39 -4(2)
C37 C38 C39 C40 8(3)
C38 C39 C40 C41 -8(2)
C37 C36 C41 C40 -1(2)
C35 C36 C41 C40 177.5(12)
C39 C40 C41 C36 5(2)
C35 C34 C42 C47 133.2(11)
C33 C34 C42 C47 -49.8(13)
C35 C34 C42 C43 -47.8(14)
C33 C34 C42 C43 129.1(9)
C47 C42 C43 C44 -3.4(14)
C34 C42 C43 C44 177.7(9)
C42 C43 C44 C45 3.3(16)
C43 C44 C45 C46 -2.9(18)
C44 C45 C46 C47 2.4(17)
C43 C42 C47 C46 3.0(14)
C34 C42 C47 C46 -178.0(9)
C45 C46 C47 C42 -2.4(15)
La2 O10 C48 O9 42.3(12)
La2 O10 C48 C49 -137.4(6)
La1 O9 C48 O10 -61.2(9)
La1 O9 C48 C49 118.6(7)
O10 C48 C49 C50 165.2(7)
O9 C48 C49 C50 -14.5(11)
O10 C48 C49 C57 -7.4(10)
O9 C48 C49 C57 172.9(7)
C57 C49 C50 C51 -2.1(15)
C48 C49 C50 C51 -173.8(8)
C49 C50 C51 C56 -15.1(16)
C49 C50 C51 C52 166.2(9)
C56 C51 C52 C53 1.0(15)
C50 C51 C52 C53 179.8(9)
C51 C52 C53 C54 -0.8(16)
C52 C53 C54 C55 0.3(16)
C53 C54 C55 C56 0.0(16)
C52 C51 C56 C55 -0.6(15)
C50 C51 C56 C55 -179.4(9)
C54 C55 C56 C51 0.1(16)
C50 C49 C57 C58 106.7(11)
C48 C49 C57 C58 -81.3(11)
C50 C49 C57 C62 -75.3(12)
C48 C49 C57 C62 96.6(10)
C62 C57 C58 C59 -1.5(14)
C49 C57 C58 C59 176.4(9)
C57 C58 C59 C60 -0.1(16)
C58 C59 C60 C61 1.0(18)
C59 C60 C61 C62 -0.2(18)
C58 C57 C62 C61 2.3(14)
C49 C57 C62 C61 -175.7(9)
C60 C61 C62 C57 -1.5(16)
La2 O8 C63 O7 -13.1(10)
La2 O8 C63 C64 165.3(5)
La1 O7 C63 O8 136(5)
La1 O7 C63 C64 -43(6)
O8 C63 C64 C65 -159.3(8)
O7 C63 C64 C65 19.2(12)
O8 C63 C64 C72 21.1(11)
O7 C63 C64 C72 -160.4(7)
C72 C64 C65 C66 -9.1(14)
C63 C64 C65 C66 171.4(8)
C64 C65 C66 C71 -52.0(14)
C64 C65 C66 C67 132.4(10)
C71 C66 C67 C68 3.6(15)
C65 C66 C67 C68 179.3(9)
C66 C67 C68 C69 -4.6(16)
C67 C68 C69 C70 2.1(17)
C68 C69 C70 C71 1.2(17)
C67 C66 C71 C70 -0.1(15)
C65 C66 C71 C70 -175.7(9)
C69 C70 C71 C66 -2.3(16)
C65 C64 C72 C73 -54.7(12)
C63 C64 C72 C73 124.9(8)
C65 C64 C72 C77 127.0(9)
C63 C64 C72 C77 -53.5(11)
C77 C72 C73 C74 -0.3(12)
C64 C72 C73 C74 -178.7(8)
C72 C73 C74 C75 -0.2(13)
C73 C74 C75 C76 0.4(14)
C74 C75 C76 C77 -0.1(14)
C73 C72 C77 C76 0.7(12)
C64 C72 C77 C76 179.0(8)
C75 C76 C77 C72 -0.5(13)
La2 O11 C78 O12 -12.9(17)
La2 O11 C78 C79 167.3(6)
O12 C78 C79 C86 175.4(9)
O11 C78 C79 C86 -4.9(13)
O12 C78 C79 C80 -3.8(13)
O11 C78 C79 C80 175.9(8)
C86 C79 C80 C81 -113.3(10)
C78 C79 C80 C81 65.9(11)
C86 C79 C80 C85 67.4(12)
C78 C79 C80 C85 -113.5(9)
C85 C80 C81 C82 -2.3(12)
C79 C80 C81 C82 178.3(7)
C80 C81 C82 C83 1.6(13)
C81 C82 C83 C84 0.9(14)
C82 C83 C84 C85 -2.6(14)
C83 C84 C85 C80 1.8(13)
C81 C80 C85 C84 0.6(12)
C79 C80 C85 C84 180.0(7)
C80 C79 C86 C87 8.1(16)
C78 C79 C86 C87 -171.0(9)
C79 C86 C87 C92 -165.9(11)
C79 C86 C87 C88 22.0(18)
C92 C87 C88 C89 0.7(17)
C86 C87 C88 C89 172.8(10)
C87 C88 C89 C90 1.8(18)
C88 C89 C90 C91 -2(2)
C89 C90 C91 C92 1(2)
C88 C87 C92 C91 -2.5(19)
C86 C87 C92 C91 -175.1(11)
C90 C91 C92 C87 2(2)
C104 N4 C93 C94 0.7(13)
La2 N4 C93 C94 178.8(7)
N4 C93 C94 C95 -0.7(14)
C93 C94 C95 C96 0.5(15)
C94 C95 C96 C97 177.8(9)
C94 C95 C96 C104 -0.3(15)
C95 C96 C97 C98 -177.2(10)
C104 C96 C97 C98 0.9(14)
C96 C97 C98 C99 -1.9(16)
C97 C98 C99 C100 178.9(10)
C97 C98 C99 C103 1.8(15)
C103 C99 C100 C101 -1.8(15)
C98 C99 C100 C101 -178.8(10)
C99 C100 C101 C102 0.7(15)
C103 N3 C102 C101 0.0(13)
La2 N3 C102 C101 179.0(6)
C100 C101 C102 N3 0.2(14)
C102 N3 C103 C104 179.0(8)
La2 N3 C103 C104 0.0(10)
C102 N3 C103 C99 -1.2(12)
La2 N3 C103 C99 179.8(6)
C100 C99 C103 N3 2.1(14)
C98 C99 C103 N3 179.4(8)
C100 C99 C103 C104 -178.1(9)
C98 C99 C103 C104 -0.8(13)
C93 N4 C104 C103 -178.6(8)
La2 N4 C104 C103 3.4(10)
C93 N4 C104 C96 -0.5(12)
La2 N4 C104 C96 -178.6(6)
N3 C103 C104 N4 -2.1(12)
C99 C103 C104 N4 178.0(8)
N3 C103 C104 C96 179.7(8)
C99 C103 C104 C96 -0.1(13)
C95 C96 C104 N4 0.3(13)
C97 C96 C104 N4 -177.9(8)
C95 C96 C104 C103 178.4(8)
C97 C96 C104 C103 0.1(13)
C116 N1 C105 C106 1.3(13)
La1 N1 C105 C106 179.2(6)
N1 C105 C106 C107 0.0(14)
C105 C106 C107 C108 -2.1(13)
C106 C107 C108 C116 2.9(13)
C106 C107 C108 C109 -177.5(9)
C107 C108 C109 C110 -178.9(9)
C116 C108 C109 C110 0.7(14)
C108 C109 C110 C111 1.2(15)
C109 C110 C111 C112 177.6(10)
C109 C110 C111 C115 -1.7(14)
C115 C111 C112 C113 -1.0(14)
C110 C111 C112 C113 179.7(9)
C111 C112 C113 C114 0.5(14)
C115 N2 C114 C113 1.5(12)
La1 N2 C114 C113 -177.3(7)
C112 C113 C114 N2 -0.7(14)
C114 N2 C115 C111 -2.2(12)
La1 N2 C115 C111 176.7(6)
C114 N2 C115 C116 178.8(7)
La1 N2 C115 C116 -2.4(9)
C112 C111 C115 N2 1.9(13)
C110 C111 C115 N2 -178.7(8)
C112 C111 C115 C116 -179.0(8)
C110 C111 C115 C116 0.3(12)
C105 N1 C116 C108 -0.4(12)
La1 N1 C116 C108 -178.3(6)
C105 N1 C116 C115 -179.6(7)
La1 N1 C116 C115 2.5(10)
C107 C108 C116 N1 -1.7(12)
C109 C108 C116 N1 178.7(7)
C107 C108 C116 C115 177.5(8)
C109 C108 C116 C115 -2.1(12)
N2 C115 C116 N1 -0.1(11)
C111 C115 C116 N1 -179.2(7)
N2 C115 C116 C108 -179.3(7)
C111 C115 C116 C108 1.6(12)
